data_4020714
loop_
_publ_author_name
'Jason Lagona'
'James C. Fettinger'
'Lyle Isaacs'

_publ_section_title
;
 Cucurbit[n]uril Analogues: Synthetic and Mechanistic Studies
;
_journal_name_full 'Journal of Organic Chemistry'
_journal_page_first 10381
_journal_page_last 10392
_journal_paper_doi 10.1021/jo051655r
_journal_volume 70
_journal_year 2005
_chemical_formula_sum 'C30 H38 N10 O14'
_chemical_formula_weight 762.70
_space_group_IT_number 14
_symmetry_cell_setting monoclinic
_symmetry_space_group_name_Hall '-P 2yn'
_symmetry_space_group_name_H-M 'P 1 21/n 1'
_cell_angle_alpha 90.00
_cell_angle_beta 93.6670(10)
_cell_angle_gamma 90.00
_cell_formula_units_Z 4
_cell_length_a 10.1433(5)
_cell_length_b 18.4828(9)
_cell_length_c 18.5254(9)
_cell_measurement_temperature 193(2)
_cell_volume 3466.0(3)
_diffrn_ambient_temperature 193(2)
_exptl_crystal_density_diffrn 1.462
_exptl_crystal_density_meas 0
_cod_depositor_comments
;
The following automatic conversions were performed:
'_symmetry_cell_setting' value 'Monoclinic' changed to 'monoclinic'
according to '/home/saulius/struct/CIF-dictionaries/cif_core.dic'
dictionary named 'cif_core.dic' version 2.4.1 from 2010-06-29.

Automatic conversion script
Id: cif_fix_enum 1527 2010-12-29 10:47:43Z saulius 
;
_cod_original_sg_symbol_H-M 'P 21/n'
_cod_database_code 4020714

loop_
_symmetry_equiv_pos_as_xyz
'x, y, z'
'-x+1/2, y+1/2, -z+1/2'
'-x, -y, -z'
'x-1/2, -y-1/2, z-1/2'

loop_
_atom_site_label
_atom_site_type_symbol
_atom_site_fract_x
_atom_site_fract_y
_atom_site_fract_z
_atom_site_U_iso_or_equiv
_atom_site_adp_type
_atom_site_occupancy
_atom_site_symmetry_multiplicity
_atom_site_calc_flag
_atom_site_refinement_flags
_atom_site_disorder_assembly
_atom_site_disorder_group
C1 C 0.48446(14) 0.86420(8) -0.01912(7) 0.0342(3) Uani 1 1 d . . .
H1A H 0.4091(15) 0.8304(8) -0.0279(8) 0.024(3) Uiso 1 1 d . . .
H1B H 0.4619(16) 0.9147(9) -0.0248(9) 0.035(4) Uiso 1 1 d . . .
C1A C 0.61366(12) 0.78486(6) 0.06702(6) 0.0260(2) Uani 1 1 d . . .
C1B C 0.51484(14) 0.72649(8) 0.08957(7) 0.0343(3) Uani 1 1 d . A .
C1C C 0.3758(3) 0.68879(15) 0.18020(15) 0.0440(6) Uani 0.79 1 d P A 1
H1C1 H 0.4249 0.6431 0.1898 0.072(8) Uiso 0.79 1 calc PR A 1
H1C2 H 0.3000 0.6788 0.1453 0.088(10) Uiso 0.79 1 calc PR A 1
C1D C 0.3289(3) 0.71898(14) 0.24878(15) 0.0598(7) Uani 0.79 1 d P A 1
H1D1 H 0.4041 0.7247 0.2842 0.116(14) Uiso 0.79 1 calc PR A 1
H1D2 H 0.2643 0.6859 0.2680 0.073(8) Uiso 0.79 1 calc PR A 1
H1D3 H 0.2874 0.7662 0.2391 0.075(9) Uiso 0.79 1 calc PR A 1
C1E C 0.3386(11) 0.7207(7) 0.1780(7) 0.058(3) Uani 0.21 1 d P A 2
H1E1 H 0.2764 0.7618 0.1806 0.069 Uiso 0.21 1 calc PR A 2
H1E2 H 0.2972 0.6828 0.1463 0.069 Uiso 0.21 1 calc PR A 2
C1F C 0.3722(17) 0.6937(9) 0.2459(9) 0.091(5) Uiso 0.21 1 d P A 2
H1F1 H 0.2933 0.6743 0.2668 0.136 Uiso 0.21 1 calc PR A 2
H1F2 H 0.4097 0.7326 0.2768 0.136 Uiso 0.21 1 calc PR A 2
H1F3 H 0.4377 0.6551 0.2424 0.136 Uiso 0.21 1 calc PR A 2
N1 N 0.54497(11) 0.85294(6) 0.05382(6) 0.0287(2) Uani 1 1 d . . .
O1 O 0.57069(10) 0.97206(5) 0.09008(5) 0.0346(2) Uani 1 1 d . . .
O1B O 0.48908(14) 0.67359(6) 0.05429(7) 0.0546(3) Uani 1 1 d . . .
O1C O 0.46409(10) 0.74466(6) 0.15082(6) 0.0422(3) Uani 1 1 d . . .
C2 C 0.60462(12) 0.90908(7) 0.09319(7) 0.0270(2) Uani 1 1 d . . .
C2A C 0.72847(12) 0.80477(6) 0.12520(6) 0.0242(2) Uani 1 1 d . . .
C2B C 0.72865(12) 0.75955(7) 0.19560(7) 0.0276(2) Uani 1 1 d . . .
C2C C 0.75494(17) 0.64082(8) 0.24332(8) 0.0403(3) Uani 1 1 d . . .
H2C1 H 0.7164(19) 0.5981(11) 0.2229(10) 0.051(5) Uiso 1 1 d . . .
H2C2 H 0.6964(18) 0.6631(10) 0.2804(10) 0.043(5) Uiso 1 1 d . . .
C2D C 0.8960(2) 0.63094(12) 0.26984(13) 0.0611(5) Uani 1 1 d . . .
H2D1 H 0.950(2) 0.6168(13) 0.2304(13) 0.073(7) Uiso 1 1 d . . .
H2D2 H 0.898(2) 0.5973(13) 0.3098(12) 0.070(6) Uiso 1 1 d . . .
H2D3 H 0.934(2) 0.6798(14) 0.2876(13) 0.075(7) Uiso 1 1 d . . .
N2 N 0.70341(10) 0.88038(5) 0.13906(5) 0.0252(2) Uani 1 1 d . . .
O2B O 0.71442(12) 0.78498(6) 0.25406(5) 0.0408(2) Uani 1 1 d . . .
O2C O 0.74737(10) 0.69039(5) 0.18049(5) 0.0332(2) Uani 1 1 d . . .
C3 C 0.78183(12) 0.92631(7) 0.18912(7) 0.0263(2) Uani 1 1 d . . .
H3A H 0.7947(14) 0.9008(8) 0.2359(8) 0.025(3) Uiso 1 1 d . . .
H3B H 0.7282(16) 0.9682(9) 0.1944(8) 0.032(4) Uiso 1 1 d . . .
C3A C 1.03145(12) 0.90991(6) 0.17687(6) 0.0242(2) Uani 1 1 d . . .
C3B C 1.04633(12) 0.88497(7) 0.25679(7) 0.0271(2) Uani 1 1 d . . .
C3C C 1.05756(17) 0.93056(9) 0.37724(7) 0.0387(3) Uani 1 1 d . . .
H3C1 H 1.1299(18) 0.8955(10) 0.3869(9) 0.043(4) Uiso 1 1 d . . .
H3C2 H 0.973(2) 0.9082(10) 0.3915(10) 0.053(5) Uiso 1 1 d . . .
C3D C 1.0830(2) 1.00310(11) 0.41109(10) 0.0533(4) Uani 1 1 d . . .
H3D1 H 1.167(2) 1.0266(12) 0.3941(12) 0.064(6) Uiso 1 1 d . . .
H3D2 H 1.091(3) 0.9955(15) 0.4627(15) 0.093(8) Uiso 1 1 d . . .
H3D3 H 1.009(2) 1.0382(13) 0.3975(12) 0.069(6) Uiso 1 1 d . . .
N3 N 0.90788(10) 0.94917(5) 0.16358(5) 0.0249(2) Uani 1 1 d . . .
O3B O 1.05194(11) 0.82349(5) 0.27680(5) 0.0400(2) Uani 1 1 d . . .
O3C O 1.04757(10) 0.94297(5) 0.29887(5) 0.0334(2) Uani 1 1 d . . .
C4 C 0.92632(12) 1.01993(6) 0.14165(6) 0.0259(2) Uani 1 1 d . . .
C4A C 1.13596(12) 0.96811(6) 0.15611(6) 0.0260(2) Uani 1 1 d . . .
C4B C 1.25470(13) 0.98043(7) 0.21145(7) 0.0307(3) Uani 1 1 d . . .
C4C C 1.43825(15) 0.91896(10) 0.27039(9) 0.0444(4) Uani 1 1 d . . .
H4C1 H 1.484(2) 0.9651(11) 0.2617(11) 0.054(5) Uiso 1 1 d . . .
H4C2 H 1.490(2) 0.8736(12) 0.2544(11) 0.061(6) Uiso 1 1 d . . .
C4D C 1.4105(2) 0.91492(14) 0.34855(10) 0.0588(5) Uani 1 1 d . . .
H4D1 H 1.364(3) 0.9587(15) 0.3592(14) 0.083(8) Uiso 1 1 d . . .
H4D2 H 1.497(2) 0.9162(12) 0.3778(12) 0.068(6) Uiso 1 1 d . . .
H4D3 H 1.359(3) 0.8659(15) 0.3581(14) 0.085(8) Uiso 1 1 d . . .
N4 N 1.06095(11) 1.03347(6) 0.14296(6) 0.0282(2) Uani 1 1 d . . .
O4 O 0.83952(9) 1.06337(5) 0.12682(5) 0.0323(2) Uani 1 1 d . . .
O4B O 1.28857(11) 1.03834(6) 0.23476(6) 0.0450(3) Uani 1 1 d . . .
O4C O 1.31466(10) 0.91734(5) 0.22506(6) 0.0379(2) Uani 1 1 d . . .
C5 C 1.11166(15) 1.08361(7) 0.09043(7) 0.0336(3) Uani 1 1 d . . .
H5A H 1.0456(16) 1.1210(9) 0.0794(8) 0.031(4) Uiso 1 1 d . . .
H5B H 1.1927(17) 1.1031(9) 0.1130(9) 0.034(4) Uiso 1 1 d . . .
O5 O 1.13768(10) 1.04701(5) 0.02489(5) 0.0355(2) Uani 1 1 d . . .
C6 C 1.23336(14) 0.99133(8) 0.03917(7) 0.0330(3) Uani 1 1 d . . .
H6A H 1.3161(16) 1.0138(9) 0.0604(8) 0.032(4) Uiso 1 1 d . . .
H6B H 1.2449(15) 0.9647(8) -0.0055(8) 0.027(4) Uiso 1 1 d . . .
N6 N 1.18604(11) 0.93932(6) 0.09044(6) 0.0282(2) Uani 1 1 d . . .
C7 C 1.13332(13) 0.87281(7) 0.07207(7) 0.0282(2) Uani 1 1 d . . .
N7 N 1.05353(10) 0.85166(5) 0.12672(5) 0.0258(2) Uani 1 1 d . . .
O7 O 1.15732(10) 0.83707(5) 0.01988(5) 0.0386(2) Uani 1 1 d . . .
C8 C 0.97991(12) 0.78452(6) 0.12053(7) 0.0257(2) Uani 1 1 d . . .
H8A H 0.9741(14) 0.7641(8) 0.1677(8) 0.024(3) Uiso 1 1 d . . .
H8B H 1.0279(16) 0.7517(9) 0.0899(9) 0.033(4) Uiso 1 1 d . . .
N8 N 0.84617(10) 0.79003(5) 0.08649(5) 0.0248(2) Uani 1 1 d . . .
C9 C 0.81729(12) 0.76748(6) 0.01624(6) 0.0263(2) Uani 1 1 d . . .
N9 N 0.68132(10) 0.76015(6) 0.00549(6) 0.0278(2) Uani 1 1 d . . .
O9 O 0.89602(9) 0.75306(5) -0.02820(5) 0.0334(2) Uani 1 1 d . . .
C10 C 0.61527(14) 0.77365(8) -0.06543(7) 0.0339(3) Uani 1 1 d . . .
H10A H 0.6788(17) 0.7606(9) -0.1043(10) 0.041(4) Uiso 1 1 d . . .
H10B H 0.5398(16) 0.7403(9) -0.0701(8) 0.033(4) Uiso 1 1 d . . .
O10 O 0.57584(10) 0.84708(5) -0.07193(5) 0.0356(2) Uani 1 1 d . . .
C21 C 0.78976(18) 0.52148(11) 0.09663(10) 0.0524(4) Uani 1 1 d . B 2
N21 N 0.7602(2) 0.48008(10) 0.13797(10) 0.0680(4) Uani 1 1 d . B 2
C22 C 0.8256(3) 0.57517(15) 0.04407(14) 0.0766(7) Uani 1 1 d . B 2
H22A H 0.748(6) 0.622(3) 0.031(3) 0.23(2) Uiso 1 1 d . C 2
H22B H 0.844(3) 0.5538(16) 0.0023(18) 0.099(9) Uiso 1 1 d . D 2
H22C H 0.935(3) 0.5906(17) 0.0574(16) 0.116(10) Uiso 1 1 d . E 2
C31 C 0.83311(18) 0.34590(12) 0.01219(11) 0.0578(5) Uani 1 1 d . F 2
N31 N 0.8575(2) 0.38107(14) -0.03609(11) 0.0809(6) Uani 1 1 d . F 2
C32 C 0.8034(2) 0.30193(13) 0.07285(12) 0.0628(5) Uani 1 1 d . F 2
H32A H 0.790(3) 0.3364(18) 0.1106(17) 0.114(10) Uiso 1 1 d . G 2
H32B H 0.860(3) 0.2613(18) 0.0830(17) 0.111(11) Uiso 1 1 d . H 2
H32C H 0.742(4) 0.265(2) 0.067(2) 0.155(15) Uiso 1 1 d . I 2

loop_
_atom_site_aniso_label
_atom_site_aniso_U_11
_atom_site_aniso_U_22
_atom_site_aniso_U_33
_atom_site_aniso_U_23
_atom_site_aniso_U_13
_atom_site_aniso_U_12
C1 0.0323(7) 0.0347(7) 0.0346(7) 0.0011(5) -0.0057(5) 0.0007(5)
C1A 0.0287(6) 0.0241(6) 0.0250(5) 0.0005(4) 0.0011(4) -0.0018(4)
C1B 0.0350(7) 0.0355(7) 0.0321(7) 0.0030(5) 0.0004(5) -0.0083(5)
C1C 0.0435(15) 0.0437(14) 0.0466(12) 0.0020(11) 0.0152(11) -0.0166(11)
C1D 0.0755(18) 0.0404(12) 0.0688(16) 0.0016(11) 0.0458(15) -0.0076(12)
C1E 0.038(5) 0.064(7) 0.071(6) 0.006(6) 0.007(4) -0.010(5)
N1 0.0286(5) 0.0260(5) 0.0309(5) 0.0001(4) -0.0017(4) 0.0009(4)
O1 0.0357(5) 0.0262(5) 0.0415(5) 0.0001(4) -0.0015(4) 0.0051(4)
O1B 0.0732(8) 0.0448(6) 0.0468(6) -0.0070(5) 0.0101(6) -0.0308(6)
O1C 0.0384(5) 0.0495(6) 0.0397(5) -0.0022(5) 0.0108(4) -0.0154(5)
C2 0.0264(6) 0.0265(6) 0.0284(6) 0.0015(5) 0.0040(5) 0.0010(5)
C2A 0.0271(6) 0.0215(5) 0.0242(5) 0.0006(4) 0.0026(4) -0.0015(4)
C2B 0.0300(6) 0.0261(6) 0.0269(6) 0.0032(5) 0.0022(5) -0.0013(5)
C2C 0.0548(9) 0.0298(7) 0.0360(7) 0.0121(6) 0.0000(6) -0.0023(6)
C2D 0.0616(12) 0.0549(11) 0.0639(12) 0.0258(10) -0.0184(10) -0.0056(9)
N2 0.0269(5) 0.0215(5) 0.0272(5) -0.0006(4) 0.0006(4) 0.0005(4)
O2B 0.0618(7) 0.0352(5) 0.0263(5) 0.0005(4) 0.0087(4) -0.0044(5)
O2C 0.0451(5) 0.0245(4) 0.0301(5) 0.0057(3) 0.0030(4) 0.0003(4)
C3 0.0284(6) 0.0247(6) 0.0261(6) -0.0025(5) 0.0038(4) -0.0007(5)
C3A 0.0265(6) 0.0222(5) 0.0238(5) -0.0004(4) 0.0006(4) -0.0006(4)
C3B 0.0277(6) 0.0278(6) 0.0255(6) 0.0011(5) -0.0005(4) -0.0014(5)
C3C 0.0487(8) 0.0445(8) 0.0228(6) -0.0006(5) 0.0031(6) -0.0019(7)
C3D 0.0676(12) 0.0543(10) 0.0378(8) -0.0132(7) 0.0024(8) -0.0031(9)
N3 0.0265(5) 0.0224(5) 0.0257(5) 0.0011(4) 0.0012(4) 0.0002(4)
O3B 0.0599(7) 0.0289(5) 0.0305(5) 0.0056(4) -0.0034(4) -0.0013(4)
O3C 0.0465(6) 0.0302(5) 0.0233(4) -0.0006(3) 0.0016(4) -0.0022(4)
C4 0.0324(6) 0.0234(5) 0.0218(5) -0.0012(4) 0.0014(4) 0.0000(5)
C4A 0.0284(6) 0.0248(6) 0.0248(5) 0.0013(4) 0.0009(4) -0.0025(5)
C4B 0.0304(6) 0.0336(7) 0.0279(6) 0.0033(5) -0.0004(5) -0.0060(5)
C4C 0.0304(7) 0.0550(9) 0.0466(8) 0.0064(7) -0.0066(6) 0.0009(7)
C4D 0.0463(10) 0.0846(15) 0.0442(9) 0.0062(9) -0.0079(8) 0.0056(10)
N4 0.0319(5) 0.0225(5) 0.0303(5) 0.0030(4) 0.0014(4) -0.0022(4)
O4 0.0372(5) 0.0265(4) 0.0335(5) 0.0017(4) 0.0032(4) 0.0047(4)
O4B 0.0482(6) 0.0355(5) 0.0492(6) -0.0031(5) -0.0132(5) -0.0104(5)
O4C 0.0345(5) 0.0368(5) 0.0412(5) 0.0036(4) -0.0078(4) -0.0001(4)
C5 0.0394(7) 0.0272(6) 0.0343(7) 0.0056(5) 0.0025(5) -0.0055(5)
O5 0.0406(5) 0.0369(5) 0.0289(5) 0.0073(4) 0.0020(4) -0.0034(4)
C6 0.0352(7) 0.0340(7) 0.0301(6) 0.0040(5) 0.0050(5) -0.0057(5)
N6 0.0311(5) 0.0281(5) 0.0258(5) -0.0005(4) 0.0040(4) -0.0045(4)
C7 0.0287(6) 0.0277(6) 0.0284(6) 0.0003(5) 0.0031(5) -0.0010(5)
N7 0.0283(5) 0.0229(5) 0.0263(5) -0.0022(4) 0.0033(4) -0.0006(4)
O7 0.0451(6) 0.0369(5) 0.0351(5) -0.0093(4) 0.0129(4) -0.0055(4)
C8 0.0270(6) 0.0214(5) 0.0285(6) 0.0003(4) -0.0001(5) 0.0009(4)
N8 0.0259(5) 0.0244(5) 0.0240(5) -0.0009(4) 0.0019(4) 0.0008(4)
C9 0.0322(6) 0.0206(5) 0.0262(6) 0.0014(4) 0.0020(5) 0.0001(4)
N9 0.0306(5) 0.0279(5) 0.0246(5) -0.0014(4) 0.0005(4) -0.0001(4)
O9 0.0366(5) 0.0349(5) 0.0294(5) -0.0046(4) 0.0061(4) 0.0028(4)
C10 0.0374(7) 0.0361(7) 0.0275(6) -0.0019(5) -0.0033(5) -0.0023(6)
O10 0.0387(5) 0.0369(5) 0.0305(5) 0.0055(4) -0.0034(4) -0.0012(4)
C21 0.0533(10) 0.0568(10) 0.0469(9) -0.0062(8) 0.0027(7) 0.0012(8)
N21 0.0758(12) 0.0682(11) 0.0605(10) 0.0051(9) 0.0090(9) 0.0030(9)
C22 0.0939(18) 0.0755(15) 0.0615(13) 0.0044(12) 0.0133(12) -0.0153(13)
C31 0.0444(9) 0.0751(13) 0.0530(10) -0.0177(10) -0.0034(8) 0.0039(8)
N31 0.0690(12) 0.1087(16) 0.0635(11) 0.0051(11) -0.0069(9) 0.0133(11)
C32 0.0671(13) 0.0594(12) 0.0633(12) -0.0214(10) 0.0159(10) -0.0088(10)

loop_
_geom_bond_atom_site_label_1
_geom_bond_atom_site_label_2
_geom_bond_distance
_geom_bond_site_symmetry_2
_geom_bond_publ_flag
C1 O10 1.4257(18) . ?
C1 N1 1.4628(17) . ?
C1 H1A 0.993(15) . ?
C1 H1B 0.965(17) . ?
C1A N9 1.4420(16) . ?
C1A N1 1.4515(16) . ?
C1A C1B 1.5480(17) . ?
C1A C2A 1.5788(16) . ?
C1B O1B 1.1956(18) . ?
C1B O1C 1.3193(17) . ?
C1C O1C 1.492(3) . ?
C1C C1D 1.493(3) . ?
C1C H1C1 0.9900 . ?
C1C H1C2 0.9900 . ?
C1D H1D1 0.9800 . ?
C1D H1D2 0.9800 . ?
C1D H1D3 0.9800 . ?
C1E C1F 1.38(2) . ?
C1E O1C 1.466(11) . ?
C1E H1E1 0.9900 . ?
C1E H1E2 0.9900 . ?
C1F H1F1 0.9800 . ?
C1F H1F2 0.9800 . ?
C1F H1F3 0.9800 . ?
N1 C2 1.3850(16) . ?
O1 C2 1.2141(15) . ?
C2 N2 1.3780(16) . ?
C2A N2 1.4463(15) . ?
C2A N8 1.4571(15) . ?
C2A C2B 1.5490(16) . ?
C2B O2B 1.1978(16) . ?
C2B O2C 1.3249(15) . ?
C2C O2C 1.4793(16) . ?
C2C C2D 1.494(3) . ?
C2C H2C1 0.95(2) . ?
C2C H2C2 1.023(18) . ?
C2D H2D1 0.98(2) . ?
C2D H2D2 0.97(2) . ?
C2D H2D3 1.03(3) . ?
N2 C3 1.4557(15) . ?
C3 N3 1.4542(16) . ?
C3 H3A 0.988(15) . ?
C3 H3B 0.955(16) . ?
C3A N7 1.4487(15) . ?
C3A N3 1.4556(15) . ?
C3A C3B 1.5489(16) . ?
C3A C4A 1.5751(16) . ?
C3B O3B 1.1954(16) . ?
C3B O3C 1.3250(15) . ?
C3C O3C 1.4669(16) . ?
C3C C3D 1.496(2) . ?
C3C H3C1 0.987(19) . ?
C3C H3C2 1.00(2) . ?
C3D H3D1 1.02(2) . ?
C3D H3D2 0.97(3) . ?
C3D H3D3 1.01(2) . ?
N3 C4 1.3857(15) . ?
C4 O4 1.2100(15) . ?
C4 N4 1.3871(16) . ?
C4A N4 1.4400(16) . ?
C4A N6 1.4491(16) . ?
C4A C4B 1.5478(17) . ?
C4B O4B 1.1963(17) . ?
C4B O4C 1.3318(17) . ?
C4C O4C 1.4639(17) . ?
C4C C4D 1.494(3) . ?
C4C H4C1 0.99(2) . ?
C4C H4C2 1.04(2) . ?
C4D H4D1 0.96(3) . ?
C4D H4D2 1.00(2) . ?
C4D H4D3 1.07(3) . ?
N4 C5 1.4610(16) . ?
C5 O5 1.4291(17) . ?
C5 H5A 0.976(16) . ?
C5 H5B 0.968(17) . ?
O5 C6 1.4277(17) . ?
C6 N6 1.4543(16) . ?
C6 H6A 0.995(16) . ?
C6 H6B 0.976(15) . ?
N6 C7 1.3746(16) . ?
C7 O7 1.2087(16) . ?
C7 N7 1.3919(16) . ?
N7 C8 1.4492(15) . ?
C8 N8 1.4625(15) . ?
C8 H8A 0.958(15) . ?
C8 H8B 0.981(16) . ?
N8 C9 1.3800(15) . ?
C9 O9 1.2128(15) . ?
C9 N9 1.3874(16) . ?
N9 C10 1.4576(16) . ?
C10 O10 1.4180(17) . ?
C10 H10A 1.026(18) . ?
C10 H10B 0.983(17) . ?
C21 N21 1.136(3) . ?
C21 C22 1.453(3) . ?
C22 H22A 1.19(6) . ?
C22 H22B 0.90(3) . ?
C22 H22C 1.16(3) . ?
C31 N31 1.146(3) . ?
C31 C32 1.434(3) . ?
C32 H32A 0.96(3) . ?
C32 H32B 0.96(3) . ?
C32 H32C 0.92(4) . ?
